data_2103336
loop_
_publ_author_name
'Kaduk, James A.'

_publ_section_title
;
 Terephthalate salts of dipositive cations
;
_journal_issue 5
_journal_name_full 'Acta Crystallographica Section B'
_journal_page_first 815
_journal_page_last 822
_journal_paper_doi 10.1107/S0108768102009102
_journal_volume 58
_journal_year 2002
_chemical_formula_structural 'Mg (C8 H4 O4) (H2 O)2'
_chemical_formula_sum 'C8 H8 Mg O6'
_space_group_IT_number 15
_symmetry_cell_setting monoclinic
_symmetry_space_group_name_Hall '-C 2yc'
_symmetry_space_group_name_H-M 'C 1 2/c 1'
_cell_angle_alpha 90.0
_cell_angle_beta 99.6767(11)
_cell_angle_gamma 90.0
_cell_formula_units_Z 4
_cell_length_a 18.5048(3)
_cell_length_b 6.53513(10)
_cell_length_c 7.31801(10)
_cell_volume 872.38(2)
_computing_structure_refinement GSAS
_diffrn_radiation_wavelength 1.149986
_refine_ls_goodness_of_fit_all 3.51
_refine_ls_number_parameters 69
_refine_ls_number_restraints 7
_refine_ls_shift/esd_max 1.23
_refine_ls_shift/esd_mean 0.13
_reflns_number_observed 234
_cod_data_source_file bk0107.cif
_cod_data_source_block Mg1
_cod_depositor_comments
;
 Adding the _cell_formula_units_Z, _chemical_formula_sum and
 _chemical_formula_structural data items after consulting the original
 publication.

 Antanas Vaitkus,
 2017-08-07
;
_cod_original_sg_symbol_H-M 'C 2/c'
_cod_database_code 2103336

loop_
_symmetry_equiv_pos_as_xyz
+x,+y,+z
-x,+y,-z+1/2
-x,-y,-z
+x,-y,+z+1/2
+x+1/2,+y+1/2,+z
-x+1/2,+y+1/2,-z+1/2
-x+1/2,-y+1/2,-z
+x+1/2,-y+1/2,+z+1/2

loop_
_atom_site_label
_atom_site_fract_x
_atom_site_fract_y
_atom_site_fract_z
_atom_site_U_iso_or_equiv
_atom_site_thermal_displace_type
_atom_site_occupancy
C1 0.07140(7) 0.0041(9) 0.0997(4) 0.0137(13) Uiso 0.5
C2 0.0362(3) 0.1868(4) 0.0382(5) 0.0137(13) Uiso 0.5
C3 -0.0352(3) 0.1827(5) -0.0614(5) 0.0137(13) Uiso 0.5
C4 -0.07140(7) -0.0041(9) -0.0997(4) 0.0137(13) Uiso 0.5
C5 -0.0362(3) -0.1868(4) -0.0382(5) 0.0137(13) Uiso 0.5
C6 0.0352(3) -0.1827(5) 0.0614(5) 0.0137(13) Uiso 0.5
H7 0.0611(5) 0.3157(7) 0.0646(9) 0.018 Uiso 0.5
H8 -0.0595(5) 0.3087(8) -0.1038(9) 0.018 Uiso 0.5
H9 -0.0611(5) -0.3157(7) -0.0646(9) 0.018 Uiso 0.5
H10 0.0595(5) -0.3087(8) 0.1038(9) 0.018 Uiso 0.5
C11 0.1487(2) 0.0083(7) 0.1986(8) 0.0152(10) Uiso 1.0
O12 0.1869(2) 0.1629(6) 0.1973(5) 0.0152(10) Uiso 1.0
O13 0.1714(2) -0.1568(5) 0.2754(5) 0.0152(10) Uiso 1.0
Mg14 0.25 0.25 0.0 0.0339(13) Uiso 1.0
O15 0.19849(17) 0.5365(4) -0.0230(5) 0.0138(14) Uiso 1.0
H16 0.18709 0.54683 0.10907 0.019 Uiso 1.0
H17 0.24861 0.5982 -0.0057 0.019 Uiso 1.0

loop_
_atom_type_symbol
C
H
O
MG
